data_4100195
_journal_name_full 'Journal of the American Chemical Society'
_journal_paper_doi 10.1021/ja052604e
_journal_year 2005
_chemical_formula_sum 'C57 H53 N8 Ru2 S Si'
_chemical_formula_weight 1112.36
_space_group_IT_number 2
_symmetry_cell_setting triclinic
_symmetry_space_group_name_Hall '-P 1'
_symmetry_space_group_name_H-M 'P -1'
_cell_angle_alpha 68.432(2)
_cell_angle_beta 83.805(2)
_cell_angle_gamma 71.927(2)
_cell_formula_units_Z 2
_cell_length_a 10.4110(6)
_cell_length_b 16.5299(10)
_cell_length_c 17.0040(10)
_cell_measurement_temperature 198(2)
_cell_volume 2587.0(3)
_diffrn_ambient_temperature 198(2)
_exptl_crystal_density_diffrn 1.428
_cod_depositor_comments
;
The following automatic conversions were performed:
'_symmetry_cell_setting' value 'Triclinic' changed to 'triclinic'
according to '/home/saulius/struct/CIF-dictionaries/cif_core.dic'
dictionary named 'cif_core.dic' version 2.4.1 from 2010-06-29.

Automatic conversion script
Id: cif_fix_enum 1527 2010-12-29 10:47:43Z saulius 
;
_cod_database_code 4100195

loop_
_symmetry_equiv_pos_as_xyz
'x, y, z'
'-x, -y, -z'

loop_
_atom_site_label
_atom_site_type_symbol
_atom_site_fract_x
_atom_site_fract_y
_atom_site_fract_z
_atom_site_U_iso_or_equiv
_atom_site_adp_type
_atom_site_occupancy
_atom_site_symmetry_multiplicity
_atom_site_calc_flag
_atom_site_refinement_flags
_atom_site_disorder_assembly
_atom_site_disorder_group
Si1 Si 0.04452(11) 0.66360(7) 0.38191(8) 0.0674(3) Uani 1 1 d . . .
S S 0.48082(11) 0.54687(7) 0.32185(7) 0.0764(3) Uani 1 1 d . . .
Ru1 Ru 0.711905(19) -0.035782(13) 0.728438(13) 0.02749(9) Uani 1 1 d . . .
Ru2 Ru 0.770279(18) -0.178298(13) 0.834429(13) 0.02671(9) Uani 1 1 d . . .
N1 N 0.5131(2) -0.01911(15) 0.77278(15) 0.0311(5) Uani 1 1 d . . .
N2 N 0.5960(2) -0.14009(15) 0.89567(15) 0.0302(5) Uani 1 1 d . . .
N3 N 0.7540(2) 0.01772(15) 0.81377(15) 0.0310(5) Uani 1 1 d . . .
N4 N 0.8676(2) -0.12964(15) 0.89712(15) 0.0301(5) Uani 1 1 d . . .
N5 N 0.9150(2) -0.06314(15) 0.69074(15) 0.0320(5) Uani 1 1 d . . .
N6 N 0.9461(2) -0.21512(15) 0.77298(15) 0.0316(5) Uani 1 1 d . . .
N7 N 0.6776(2) -0.09741(16) 0.64846(15) 0.0319(5) Uani 1 1 d . . .
N8 N 0.6735(2) -0.22323(15) 0.76728(15) 0.0316(5) Uani 1 1 d . . .
C1 C 0.6574(3) 0.0958(2) 0.63331(19) 0.0320(6) Uani 1 1 d . . .
C2 C 0.6281(3) 0.1699(2) 0.5855(2) 0.0386(7) Uani 1 1 d . . .
C3 C 0.5907(3) 0.2625(2) 0.5238(2) 0.0393(7) Uani 1 1 d . . .
C4 C 0.6663(3) 0.2875(2) 0.4507(2) 0.0482(8) Uani 1 1 d . . .
H4A H 0.7458 0.2442 0.4419 0.058 Uiso 1 1 calc R . .
C5 C 0.6278(3) 0.3733(2) 0.3914(2) 0.0547(9) Uani 1 1 d . . .
H5A H 0.6801 0.3883 0.3417 0.066 Uiso 1 1 calc R . .
C6 C 0.5152(3) 0.4378(2) 0.4026(2) 0.0487(8) Uani 1 1 d . . .
C7 C 0.4391(3) 0.4157(2) 0.4741(2) 0.0540(9) Uani 1 1 d . . .
H7A H 0.3607 0.4599 0.4824 0.065 Uiso 1 1 calc R . .
C8 C 0.4772(3) 0.3282(2) 0.5344(2) 0.0468(8) Uani 1 1 d . . .
H8A H 0.4242 0.3135 0.5838 0.056 Uiso 1 1 calc R . .
C9 C 0.4901(3) -0.07107(18) 0.85368(18) 0.0306(6) Uani 1 1 d . . .
C10 C 0.3591(3) -0.0519(2) 0.8883(2) 0.0401(7) Uani 1 1 d . . .
H10A H 0.3446 -0.0839 0.9461 0.048 Uiso 1 1 calc R . .
C11 C 0.2537(3) 0.0125(2) 0.8388(2) 0.0477(8) Uani 1 1 d . . .
H11A H 0.1652 0.0243 0.8615 0.057 Uiso 1 1 calc R . .
C12 C 0.2765(3) 0.0604(2) 0.7555(2) 0.0475(8) Uani 1 1 d . . .
H12A H 0.2037 0.1040 0.7196 0.057 Uiso 1 1 calc R . .
C13 C 0.4054(3) 0.0440(2) 0.7257(2) 0.0378(7) Uani 1 1 d . . .
H13A H 0.4207 0.0787 0.6690 0.045 Uiso 1 1 calc R . .
C14 C 0.5917(2) -0.18207(18) 0.98466(18) 0.0316(7) Uani 1 1 d . . .
C15 C 0.5995(3) -0.1371(2) 1.0377(2) 0.0401(7) Uani 1 1 d . . .
H15A H 0.6011 -0.0757 1.0140 0.048 Uiso 1 1 calc R . .
C16 C 0.6049(3) -0.1800(2) 1.1242(2) 0.0481(8) Uani 1 1 d . . .
H16A H 0.6105 -0.1482 1.1596 0.058 Uiso 1 1 calc R . .
C17 C 0.6022(3) -0.2693(2) 1.1596(2) 0.0510(9) Uani 1 1 d . . .
H17A H 0.6072 -0.2993 1.2192 0.061 Uiso 1 1 calc R . .
C18 C 0.5922(3) -0.3141(2) 1.1079(2) 0.0478(8) Uani 1 1 d . . .
H18A H 0.5885 -0.3751 1.1322 0.057 Uiso 1 1 calc R . .
C19 C 0.5875(3) -0.2719(2) 1.0209(2) 0.0382(7) Uani 1 1 d . . .
H19A H 0.5813 -0.3040 0.9858 0.046 Uiso 1 1 calc R . .
C20 C 0.8363(3) -0.03968(19) 0.88208(19) 0.0314(6) Uani 1 1 d . . .
C21 C 0.8793(3) -0.0026(2) 0.9328(2) 0.0408(7) Uani 1 1 d . . .
H21A H 0.9389 -0.0417 0.9790 0.049 Uiso 1 1 calc R . .
C22 C 0.8367(3) 0.0891(2) 0.9170(2) 0.0452(8) Uani 1 1 d . . .
H22A H 0.8670 0.1138 0.9515 0.054 Uiso 1 1 calc R . .
C23 C 0.7490(3) 0.1452(2) 0.8502(2) 0.0454(8) Uani 1 1 d . . .
H23A H 0.7161 0.2089 0.8386 0.054 Uiso 1 1 calc R . .
C24 C 0.7106(3) 0.10721(19) 0.8011(2) 0.0384(7) Uani 1 1 d . . .
H24A H 0.6499 0.1461 0.7554 0.046 Uiso 1 1 calc R . .
C25 C 0.9793(3) -0.18952(19) 0.95119(19) 0.0338(7) Uani 1 1 d . . .
C26 C 1.1098(3) -0.1876(2) 0.9242(2) 0.0387(7) Uani 1 1 d . . .
H26A H 1.1239 -0.1457 0.8706 0.046 Uiso 1 1 calc R . .
C27 C 1.2195(3) -0.2475(2) 0.9761(2) 0.0498(9) Uani 1 1 d . . .
H27A H 1.3085 -0.2461 0.9578 0.060 Uiso 1 1 calc R . .
C28 C 1.2006(4) -0.3077(2) 1.0527(3) 0.0585(10) Uani 1 1 d . . .
H28A H 1.2764 -0.3476 1.0878 0.070 Uiso 1 1 calc R . .
C29 C 1.0723(4) -0.3116(2) 1.0800(3) 0.0600(10) Uani 1 1 d . . .
H29A H 1.0599 -0.3545 1.1334 0.072 Uiso 1 1 calc R . .
C30 C 0.9608(3) -0.2522(2) 1.0290(2) 0.0485(8) Uani 1 1 d . . .
H30A H 0.8723 -0.2548 1.0476 0.058 Uiso 1 1 calc R . .
C31 C 0.9971(3) -0.15115(19) 0.71623(19) 0.0328(7) Uani 1 1 d . . .
C32 C 1.1308(3) -0.1697(2) 0.6856(2) 0.0433(8) Uani 1 1 d . . .
H32A H 1.1879 -0.2306 0.7029 0.052 Uiso 1 1 calc R . .
C33 C 1.1786(3) -0.1015(2) 0.6316(2) 0.0550(9) Uani 1 1 d . . .
H33A H 1.2685 -0.1143 0.6111 0.066 Uiso 1 1 calc R . .
C34 C 1.0934(3) -0.0124(2) 0.6069(2) 0.0550(9) Uani 1 1 d . . .
H34A H 1.1241 0.0366 0.5694 0.066 Uiso 1 1 calc R . .
C35 C 0.9658(3) 0.0026(2) 0.6376(2) 0.0429(8) Uani 1 1 d . . .
H35A H 0.9086 0.0635 0.6205 0.051 Uiso 1 1 calc R . .
C36 C 1.0070(3) -0.30854(19) 0.7858(2) 0.0349(7) Uani 1 1 d . . .
C37 C 1.0103(3) -0.3405(2) 0.7208(2) 0.0501(8) Uani 1 1 d . . .
H37A H 0.9777 -0.2991 0.6662 0.060 Uiso 1 1 calc R . .
C38 C 1.0614(4) -0.4331(2) 0.7353(3) 0.0640(10) Uani 1 1 d . . .
H38A H 1.0640 -0.4546 0.6903 0.077 Uiso 1 1 calc R . .
C39 C 1.1080(3) -0.4934(2) 0.8139(3) 0.0623(11) Uani 1 1 d . . .
H39A H 1.1419 -0.5567 0.8235 0.075 Uiso 1 1 calc R . .
C40 C 1.1058(3) -0.4627(2) 0.8786(3) 0.0591(10) Uani 1 1 d . . .
H40A H 1.1387 -0.5046 0.9330 0.071 Uiso 1 1 calc R . .
C41 C 1.0554(3) -0.3701(2) 0.8651(2) 0.0458(8) Uani 1 1 d . . .
H41A H 1.0541 -0.3490 0.9103 0.055 Uiso 1 1 calc R . .
C42 C 0.6596(3) -0.1818(2) 0.6824(2) 0.0340(7) Uani 1 1 d . . .
C43 C 0.6352(3) -0.2220(2) 0.6273(2) 0.0457(8) Uani 1 1 d . . .
H43A H 0.6199 -0.2800 0.6502 0.055 Uiso 1 1 calc R . .
C44 C 0.6332(3) -0.1790(3) 0.5424(2) 0.0534(9) Uani 1 1 d . . .
H44A H 0.6188 -0.2073 0.5060 0.064 Uiso 1 1 calc R . .
C45 C 0.6524(3) -0.0932(2) 0.5089(2) 0.0488(8) Uani 1 1 d . . .
H45A H 0.6503 -0.0615 0.4495 0.059 Uiso 1 1 calc R . .
C46 C 0.6743(3) -0.0558(2) 0.5636(2) 0.0406(7) Uani 1 1 d . . .
H46A H 0.6880 0.0026 0.5408 0.049 Uiso 1 1 calc R . .
C47 C 0.6207(3) -0.29801(19) 0.80814(19) 0.0349(7) Uani 1 1 d . . .
C48 C 0.4845(3) -0.2879(2) 0.8004(2) 0.0493(8) Uani 1 1 d . . .
H48A H 0.4266 -0.2309 0.7668 0.059 Uiso 1 1 calc R . .
C49 C 0.4329(4) -0.3607(3) 0.8415(2) 0.0594(10) Uani 1 1 d . . .
H49A H 0.3399 -0.3536 0.8357 0.071 Uiso 1 1 calc R . .
C50 C 0.5150(4) -0.4422(3) 0.8901(3) 0.0631(11) Uani 1 1 d . . .
H50A H 0.4801 -0.4924 0.9164 0.076 Uiso 1 1 calc R . .
C51 C 0.6488(4) -0.4520(2) 0.9013(3) 0.0631(10) Uani 1 1 d . . .
H51A H 0.7046 -0.5079 0.9379 0.076 Uiso 1 1 calc R . .
C52 C 0.7021(3) -0.3807(2) 0.8594(2) 0.0492(8) Uani 1 1 d . . .
H52A H 0.7952 -0.3886 0.8658 0.059 Uiso 1 1 calc R . .
C53 C 0.3280(4) 0.6125(2) 0.3551(3) 0.0676(11) Uani 1 1 d . . .
H53A H 0.3341 0.5970 0.4169 0.081 Uiso 1 1 calc R . .
H53B H 0.3231 0.6776 0.3278 0.081 Uiso 1 1 calc R . .
C54 C 0.1966(4) 0.6005(3) 0.3363(3) 0.0736(12) Uani 1 1 d . . .
H54A H 0.2032 0.5349 0.3593 0.088 Uiso 1 1 calc R . .
H54B H 0.1847 0.6219 0.2742 0.088 Uiso 1 1 calc R . .
C55 C 0.0515(4) 0.7797(3) 0.3601(4) 0.0841(14) Uani 1 1 d . . .
H55A H 0.0501 0.8121 0.2989 0.126 Uiso 1 1 calc R . .
H55B H 0.1347 0.7769 0.3843 0.126 Uiso 1 1 calc R . .
H55C H -0.0268 0.8120 0.3856 0.126 Uiso 1 1 calc R . .
C56 C 0.0471(6) 0.6079(4) 0.4992(3) 0.1148(19) Uani 1 1 d . . .
H56A H -0.0320 0.6414 0.5230 0.172 Uiso 1 1 calc R . .
H56B H 0.1296 0.6078 0.5221 0.172 Uiso 1 1 calc R . .
H56C H 0.0452 0.5450 0.5141 0.172 Uiso 1 1 calc R . .
C57 C -0.1114(4) 0.6662(3) 0.3349(3) 0.0880(14) Uani 1 1 d . . .
H57A H -0.1105 0.6964 0.2734 0.132 Uiso 1 1 calc R . .
H57B H -0.1912 0.6997 0.3583 0.132 Uiso 1 1 calc R . .
H57C H -0.1143 0.6038 0.3484 0.132 Uiso 1 1 calc R . .

loop_
_atom_site_aniso_label
_atom_site_aniso_U_11
_atom_site_aniso_U_22
_atom_site_aniso_U_33
_atom_site_aniso_U_23
_atom_site_aniso_U_13
_atom_site_aniso_U_12
Si1 0.0666(6) 0.0533(6) 0.0803(8) -0.0169(6) -0.0169(6) -0.0169(5)
S 0.0865(7) 0.0432(5) 0.0659(8) 0.0065(5) 0.0046(5) -0.0060(5)
Ru1 0.02851(13) 0.02427(13) 0.02672(15) -0.00754(10) -0.00142(9) -0.00492(9)
Ru2 0.02555(13) 0.02447(13) 0.02757(15) -0.00856(10) -0.00062(9) -0.00436(9)
N1 0.0307(12) 0.0299(12) 0.0313(15) -0.0103(11) -0.0025(10) -0.0067(10)
N2 0.0280(11) 0.0277(12) 0.0299(15) -0.0070(11) 0.0006(10) -0.0054(10)
N3 0.0304(11) 0.0290(12) 0.0338(15) -0.0136(11) -0.0013(10) -0.0055(10)
N4 0.0284(11) 0.0291(12) 0.0318(14) -0.0101(10) -0.0055(10) -0.0060(10)
N5 0.0323(12) 0.0320(13) 0.0316(15) -0.0115(11) 0.0021(10) -0.0096(10)
N6 0.0299(12) 0.0285(12) 0.0340(15) -0.0113(11) 0.0028(10) -0.0058(10)
N7 0.0316(12) 0.0345(13) 0.0289(16) -0.0113(11) -0.0034(10) -0.0071(10)
N8 0.0328(12) 0.0303(12) 0.0337(16) -0.0116(11) -0.0007(10) -0.0114(10)
C1 0.0316(14) 0.0311(17) 0.0352(18) -0.0140(15) 0.0001(12) -0.0089(12)
C2 0.0372(15) 0.041(2) 0.037(2) -0.0140(16) -0.0033(13) -0.0091(14)
C3 0.0414(17) 0.0331(17) 0.042(2) -0.0108(15) -0.0060(14) -0.0096(14)
C4 0.0527(18) 0.0377(18) 0.048(2) -0.0153(16) 0.0086(16) -0.0073(15)
C5 0.064(2) 0.047(2) 0.041(2) -0.0088(17) 0.0124(17) -0.0131(17)
C6 0.0524(19) 0.0407(18) 0.045(2) -0.0065(16) 0.0022(16) -0.0133(16)
C7 0.0430(18) 0.0401(19) 0.067(3) -0.0153(18) -0.0003(17) -0.0010(15)
C8 0.0411(16) 0.0374(18) 0.050(2) -0.0059(16) 0.0068(15) -0.0086(14)
C9 0.0315(14) 0.0279(15) 0.0320(19) -0.0100(14) -0.0019(12) -0.0084(12)
C10 0.0319(15) 0.0385(17) 0.043(2) -0.0101(15) 0.0026(13) -0.0065(13)
C11 0.0271(15) 0.0495(19) 0.059(3) -0.0154(18) 0.0021(14) -0.0059(14)
C12 0.0300(16) 0.0484(19) 0.052(2) -0.0134(17) -0.0085(14) 0.0024(14)
C13 0.0379(16) 0.0380(16) 0.0332(18) -0.0101(14) -0.0083(13) -0.0054(13)
C14 0.0234(13) 0.0311(15) 0.0336(19) -0.0089(14) 0.0008(11) -0.0023(11)
C15 0.0437(16) 0.0387(16) 0.038(2) -0.0144(15) 0.0078(14) -0.0139(14)
C16 0.0539(19) 0.053(2) 0.037(2) -0.0184(17) 0.0038(15) -0.0143(16)
C17 0.0471(18) 0.057(2) 0.032(2) -0.0028(17) 0.0008(14) -0.0090(16)
C18 0.0495(18) 0.0343(17) 0.047(2) -0.0036(16) 0.0018(15) -0.0088(14)
C19 0.0357(15) 0.0356(16) 0.038(2) -0.0107(15) 0.0001(13) -0.0066(13)
C20 0.0273(13) 0.0337(16) 0.0325(18) -0.0137(13) -0.0003(12) -0.0056(12)
C21 0.0366(15) 0.0430(18) 0.043(2) -0.0217(15) -0.0071(14) -0.0019(14)
C22 0.0408(16) 0.0463(19) 0.058(2) -0.0321(17) -0.0029(15) -0.0080(15)
C23 0.0475(18) 0.0338(16) 0.056(2) -0.0221(16) -0.0045(16) -0.0043(14)
C24 0.0399(16) 0.0294(16) 0.043(2) -0.0143(14) -0.0028(13) -0.0027(13)
C25 0.0345(15) 0.0295(15) 0.0373(19) -0.0155(14) -0.0092(13) -0.0019(12)
C26 0.0338(15) 0.0383(17) 0.049(2) -0.0242(15) -0.0023(13) -0.0059(13)
C27 0.0319(16) 0.047(2) 0.078(3) -0.037(2) -0.0116(16) 0.0011(14)
C28 0.055(2) 0.0364(19) 0.079(3) -0.024(2) -0.035(2) 0.0084(16)
C29 0.063(2) 0.047(2) 0.056(3) -0.0024(18) -0.0218(18) -0.0082(17)
C30 0.0417(17) 0.0480(19) 0.046(2) -0.0066(17) -0.0108(15) -0.0077(15)
C31 0.0324(14) 0.0343(16) 0.0333(18) -0.0141(14) 0.0015(12) -0.0098(13)
C32 0.0373(16) 0.0387(17) 0.051(2) -0.0181(16) 0.0097(14) -0.0072(14)
C33 0.0400(17) 0.053(2) 0.071(3) -0.0238(19) 0.0211(17) -0.0157(16)
C34 0.0514(19) 0.0435(19) 0.066(3) -0.0158(18) 0.0211(17) -0.0202(16)
C35 0.0445(17) 0.0334(16) 0.046(2) -0.0102(15) 0.0061(15) -0.0118(14)
C36 0.0265(13) 0.0319(16) 0.044(2) -0.0140(14) 0.0030(12) -0.0053(12)
C37 0.060(2) 0.0433(19) 0.045(2) -0.0220(17) 0.0047(16) -0.0060(16)
C38 0.077(2) 0.047(2) 0.072(3) -0.037(2) 0.009(2) -0.0075(19)
C39 0.052(2) 0.0350(19) 0.095(3) -0.027(2) 0.002(2) -0.0011(16)
C40 0.055(2) 0.0375(19) 0.069(3) -0.0044(19) -0.0187(19) -0.0026(16)
C41 0.0412(17) 0.0348(17) 0.057(2) -0.0152(17) -0.0062(15) -0.0049(14)
C42 0.0295(14) 0.0364(16) 0.039(2) -0.0169(15) 0.0016(13) -0.0096(12)
C43 0.0509(18) 0.052(2) 0.045(2) -0.0225(17) 0.0019(15) -0.0249(16)
C44 0.059(2) 0.073(2) 0.045(2) -0.032(2) 0.0012(16) -0.0300(19)
C45 0.0570(19) 0.065(2) 0.029(2) -0.0148(17) -0.0029(15) -0.0248(17)
C46 0.0438(16) 0.0458(18) 0.031(2) -0.0118(15) 0.0025(13) -0.0145(14)
C47 0.0384(15) 0.0333(16) 0.0386(19) -0.0185(14) 0.0043(13) -0.0124(13)
C48 0.0427(17) 0.050(2) 0.050(2) -0.0101(17) -0.0021(15) -0.0151(15)
C49 0.054(2) 0.072(3) 0.058(3) -0.015(2) 0.0038(17) -0.038(2)
C50 0.078(3) 0.052(2) 0.071(3) -0.017(2) 0.014(2) -0.045(2)
C51 0.072(2) 0.0351(19) 0.077(3) -0.0135(19) 0.002(2) -0.0155(17)
C52 0.0452(17) 0.0371(18) 0.062(2) -0.0150(17) 0.0021(16) -0.0116(15)
C53 0.070(2) 0.043(2) 0.077(3) -0.009(2) -0.015(2) -0.0089(18)
C54 0.082(3) 0.056(2) 0.074(3) -0.016(2) -0.026(2) -0.007(2)
C55 0.061(2) 0.059(3) 0.133(4) -0.037(3) -0.011(3) -0.011(2)
C56 0.150(5) 0.126(5) 0.080(4) -0.028(4) -0.006(4) -0.064(4)
C57 0.073(3) 0.078(3) 0.116(4) -0.031(3) -0.020(3) -0.023(2)

loop_
_geom_bond_atom_site_label_1
_geom_bond_atom_site_label_2
_geom_bond_distance
_geom_bond_site_symmetry_2
_geom_bond_publ_flag
Si1 C55 1.840(4) . ?
Si1 C56 1.863(6) . ?
Si1 C57 1.867(4) . ?
Si1 C54 1.872(4) . ?
S C6 1.775(3) . ?
S C53 1.793(4) . ?
Ru1 N7 2.089(2) . ?
Ru1 N1 2.096(2) . ?
Ru1 N3 2.098(2) . ?
Ru1 N5 2.101(2) . ?
Ru1 C1 2.125(3) . ?
Ru1 Ru2 2.3225(3) . ?
Ru2 N2 2.035(2) . ?
Ru2 N6 2.044(2) . ?
Ru2 N4 2.044(2) . ?
Ru2 N8 2.051(2) . ?
N1 C13 1.356(3) . ?
N1 C9 1.369(4) . ?
N2 C9 1.348(3) . ?
N2 C14 1.416(4) . ?
N3 C24 1.345(4) . ?
N3 C20 1.373(4) . ?
N4 C20 1.349(4) . ?
N4 C25 1.423(3) . ?
N5 C35 1.344(4) . ?
N5 C31 1.371(4) . ?
N6 C31 1.348(4) . ?
N6 C36 1.417(4) . ?
N7 C46 1.350(4) . ?
N7 C42 1.364(4) . ?
N8 C42 1.353(4) . ?
N8 C47 1.422(4) . ?
C1 C2 1.159(4) . ?
C2 C3 1.461(4) . ?
C3 C8 1.382(4) . ?
C3 C4 1.396(5) . ?
C4 C5 1.367(5) . ?
C4 H4A 0.9500 . ?
C5 C6 1.369(5) . ?
C5 H5A 0.9500 . ?
C6 C7 1.371(5) . ?
C7 C8 1.394(5) . ?
C7 H7A 0.9500 . ?
C8 H8A 0.9500 . ?
C9 C10 1.415(4) . ?
C10 C11 1.364(4) . ?
C10 H10A 0.9500 . ?
C11 C12 1.383(5) . ?
C11 H11A 0.9500 . ?
C12 C13 1.364(4) . ?
C12 H12A 0.9500 . ?
C13 H13A 0.9500 . ?
C14 C15 1.384(4) . ?
C14 C19 1.396(4) . ?
C15 C16 1.377(4) . ?
C15 H15A 0.9500 . ?
C16 C17 1.381(5) . ?
C16 H16A 0.9500 . ?
C17 C18 1.372(5) . ?
C17 H17A 0.9500 . ?
C18 C19 1.383(5) . ?
C18 H18A 0.9500 . ?
C19 H19A 0.9500 . ?
C20 C21 1.400(4) . ?
C21 C22 1.370(4) . ?
C21 H21A 0.9500 . ?
C22 C23 1.382(4) . ?
C22 H22A 0.9500 . ?
C23 C24 1.366(4) . ?
C23 H23A 0.9500 . ?
C24 H24A 0.9500 . ?
C25 C30 1.386(5) . ?
C25 C26 1.392(4) . ?
C26 C27 1.392(4) . ?
C26 H26A 0.9500 . ?
C27 C28 1.356(5) . ?
C27 H27A 0.9500 . ?
C28 C29 1.378(5) . ?
C28 H28A 0.9500 . ?
C29 C30 1.396(5) . ?
C29 H29A 0.9500 . ?
C30 H30A 0.9500 . ?
C31 C32 1.414(4) . ?
C32 C33 1.361(5) . ?
C32 H32A 0.9500 . ?
C33 C34 1.395(5) . ?
C33 H33A 0.9500 . ?
C34 C35 1.357(4) . ?
C34 H34A 0.9500 . ?
C35 H35A 0.9500 . ?
C36 C37 1.382(5) . ?
C36 C41 1.388(4) . ?
C37 C38 1.390(5) . ?
C37 H37A 0.9500 . ?
C38 C39 1.370(5) . ?
C38 H38A 0.9500 . ?
C39 C40 1.367(6) . ?
C39 H39A 0.9500 . ?
C40 C41 1.393(5) . ?
C40 H40A 0.9500 . ?
C41 H41A 0.9500 . ?
C42 C43 1.413(4) . ?
C43 C44 1.354(5) . ?
C43 H43A 0.9500 . ?
C44 C45 1.390(5) . ?
C44 H44A 0.9500 . ?
C45 C46 1.361(5) . ?
C45 H45A 0.9500 . ?
C46 H46A 0.9500 . ?
C47 C52 1.383(4) . ?
C47 C48 1.390(4) . ?
C48 C49 1.389(5) . ?
C48 H48A 0.9500 . ?
C49 C50 1.359(5) . ?
C49 H49A 0.9500 . ?
C50 C51 1.377(5) . ?
C50 H50A 0.9500 . ?
C51 C52 1.380(5) . ?
C51 H51A 0.9500 . ?
C52 H52A 0.9500 . ?
C53 C54 1.526(5) . ?
C53 H53A 0.9900 . ?
C53 H53B 0.9900 . ?
C54 H54A 0.9900 . ?
C54 H54B 0.9900 . ?
C55 H55A 0.9800 . ?
C55 H55B 0.9800 . ?
C55 H55C 0.9800 . ?
C56 H56A 0.9800 . ?
C56 H56B 0.9800 . ?
C56 H56C 0.9800 . ?
C57 H57A 0.9800 . ?
C57 H57B 0.9800 . ?
C57 H57C 0.9800 . ?
